data_4341137
loop_
_publ_author_name
'Yoon, Jung Hee'
'Lim, Kwang Soo'
'Ryu, Dae Won'
'Lee, Woo Ram'
'Yoon, Sung Won'
'Suh, Byoung Jin'
'Hong, Chang Seop'

_publ_section_title
;
 Synthesis, Crystal Structures, and Magnetic Properties of Cyanide-Bridged
 W(V)Mn(III) Anionic Coordination Polymers Containing Divalent Cationic
 Moieties: Slow Magnetic Relaxations and Spin Crossover Phenomenon.
;
_journal_issue 19
_journal_name_full 'Inorganic chemistry'
_journal_page_first 10437
_journal_page_last 10442
_journal_paper_doi 10.1021/ic501506s
_journal_volume 53
_journal_year 2014
_chemical_formula_sum 'C62 H80 Br2 Mn N22 O9 W Zn'
_chemical_formula_weight 1741.46
_chemical_name_systematic
;
 ?
;
_space_group_IT_number 2
_symmetry_cell_setting triclinic
_symmetry_space_group_name_Hall '-P 1'
_symmetry_space_group_name_H-M 'P -1'
_atom_sites_solution_hydrogens geom
_atom_sites_solution_primary direct
_atom_sites_solution_secondary difmap
_audit_creation_method SHELXL-97
_cell_angle_alpha 89.373(2)
_cell_angle_beta 89.037(2)
_cell_angle_gamma 84.840(2)
_cell_formula_units_Z 2
_cell_length_a 10.8160(6)
_cell_length_b 13.8608(8)
_cell_length_c 24.5131(15)
_cell_measurement_reflns_used 9910
_cell_measurement_temperature 130(2)
_cell_measurement_theta_max 31.814
_cell_measurement_theta_min 2.453
_cell_volume 3659.4(4)
_computing_cell_refinement 'Bruker SMART APEXll'
_computing_data_collection 'Bruker SMART APEXll'
_computing_data_reduction 'Bruker SAINT'
_computing_molecular_graphics WingX
_computing_publication_material WingX
_computing_structure_refinement 'SHELXL-97 (Sheldrick, 1997)'
_computing_structure_solution SHELXTL
_diffrn_ambient_temperature 130(2)
_diffrn_measured_fraction_theta_full 0.828
_diffrn_measured_fraction_theta_max 0.672
_diffrn_measurement_device_type 'CCD area detector'
_diffrn_measurement_method 'omega scan'
_diffrn_radiation_monochromator graphite
_diffrn_radiation_source 'fine-focus sealed tube'
_diffrn_radiation_type MoK\a
_diffrn_radiation_wavelength 0.71073
_diffrn_reflns_av_R_equivalents 0.0236
_diffrn_reflns_av_sigmaI/netI 0.0220
_diffrn_reflns_limit_h_max 15
_diffrn_reflns_limit_h_min -13
_diffrn_reflns_limit_k_max 19
_diffrn_reflns_limit_k_min -12
_diffrn_reflns_limit_l_max 33
_diffrn_reflns_limit_l_min -29
_diffrn_reflns_number 77003
_diffrn_reflns_theta_full 25.00
_diffrn_reflns_theta_max 31.02
_diffrn_reflns_theta_min 0.83
_exptl_absorpt_coefficient_mu 3.223
_exptl_absorpt_correction_T_max 0.5567
_exptl_absorpt_correction_T_min 0.3893
_exptl_absorpt_correction_type multi-scan
_exptl_absorpt_process_details SADABS
_exptl_crystal_colour red
_exptl_crystal_density_diffrn 1.580
_exptl_crystal_density_method 'not measured'
_exptl_crystal_description block
_exptl_crystal_F_000 1754
_exptl_crystal_size_max 0.36
_exptl_crystal_size_mid 0.25
_exptl_crystal_size_min 0.21
_refine_diff_density_max 1.483
_refine_diff_density_min -0.689
_refine_diff_density_rms 0.164
_refine_ls_extinction_method none
_refine_ls_goodness_of_fit_ref 1.106
_refine_ls_hydrogen_treatment constr
_refine_ls_matrix_type full
_refine_ls_number_parameters 905
_refine_ls_number_reflns 15718
_refine_ls_number_restraints 0
_refine_ls_restrained_S_all 1.106
_refine_ls_R_factor_all 0.0307
_refine_ls_R_factor_gt 0.0257
_refine_ls_shift/su_max 0.002
_refine_ls_shift/su_mean 0.000
_refine_ls_structure_factor_coef Fsqd
_refine_ls_weighting_details 'calc w=1/[\s^2^(Fo^2^)+(0.0461P)^2^+3.4886P] where P=(Fo^2^+2Fc^2^)/3'
_refine_ls_weighting_scheme calc
_refine_ls_wR_factor_gt 0.0681
_refine_ls_wR_factor_ref 0.0817
_reflns_number_gt 14308
_reflns_number_total 15718
_reflns_threshold_expression >2sigma(I)
_cod_data_source_file ic501506s_si_002.cif
_cod_data_source_block complex1
_cod_depositor_comments
;
The following automatic conversions were performed:

'_exptl_absorpt_correction_type' value 'MULTI-SCAN' changed to
'multi-scan' according to
/home/saulius/struct/COD-crude-data--automatic-downloads/rss-feeds/ACS/lib/dictionaries/cif_core.dic
dictionary named 'cif_core.dic' version 2.4.2 from 2011-04-26.

Automatic conversion script
Id: cif_fix_values 2281 2013-09-26 08:29:07Z andrius 

 Adding full bibliography for 4341137--4341138.cif.
;
_cod_original_sg_symbol_H-M P-1
_cod_database_code 4341137

loop_
_symmetry_equiv_pos_as_xyz
'x, y, z'
'-x, -y, -z'

loop_
_atom_site_label
_atom_site_type_symbol
_atom_site_fract_x
_atom_site_fract_y
_atom_site_fract_z
_atom_site_U_iso_or_equiv
_atom_site_adp_type
_atom_site_occupancy
_atom_site_symmetry_multiplicity
_atom_site_calc_flag
_atom_site_refinement_flags
W1 W 0.050081(9) 0.535231(7) 0.245561(5) 0.01440(4) Uani 1 1 d .
C1 C 0.2381(3) 0.4818(2) 0.26805(12) 0.0184(6) Uani 1 1 d .
N1 N 0.3385(2) 0.45634(19) 0.27927(11) 0.0239(6) Uani 1 1 d .
C2 C 0.1652(3) 0.5580(2) 0.17423(14) 0.0260(7) Uani 1 1 d .
N2 N 0.2261(3) 0.5680(3) 0.13592(13) 0.0375(8) Uani 1 1 d .
C3 C 0.1485(3) 0.6576(2) 0.26921(14) 0.0254(7) Uani 1 1 d .
N3 N 0.2021(3) 0.7223(2) 0.28001(14) 0.0390(8) Uani 1 1 d .
C4 C -0.0723(3) 0.6672(3) 0.24070(18) 0.0396(10) Uani 1 1 d .
N4 N -0.1369(3) 0.7363(3) 0.2375(2) 0.0718(14) Uani 1 1 d .
C5 C -0.0528(3) 0.5174(3) 0.17156(14) 0.0305(8) Uani 1 1 d .
N5 N -0.1057(3) 0.5068(3) 0.13213(14) 0.0486(9) Uani 1 1 d .
C6 C 0.0677(3) 0.3796(2) 0.23719(13) 0.0227(7) Uani 1 1 d .
N6 N 0.0744(3) 0.2969(2) 0.23312(13) 0.0342(7) Uani 1 1 d .
C7 C 0.0446(3) 0.5190(2) 0.33305(13) 0.0202(6) Uani 1 1 d .
N7 N 0.0472(3) 0.5059(2) 0.37955(12) 0.0299(6) Uani 1 1 d .
C8 C -0.1333(3) 0.4929(2) 0.26811(13) 0.0210(6) Uani 1 1 d .
N8 N -0.2310(2) 0.4710(2) 0.27788(12) 0.0267(6) Uani 1 1 d .
Mn1 Mn 0.55463(4) 0.45391(3) 0.284848(19) 0.01815(10) Uani 1 1 d .
O1 O 0.57015(19) 0.31744(15) 0.28567(9) 0.0239(5) Uani 1 1 d .
O2 O 0.55951(19) 0.46196(14) 0.36061(9) 0.0219(5) Uani 1 1 d .
N9 N 0.5523(2) 0.45773(18) 0.20377(11) 0.0210(5) Uani 1 1 d .
N10 N 0.5310(2) 0.59752(18) 0.27568(11) 0.0218(6) Uani 1 1 d .
C9 C 0.5280(3) 0.2619(2) 0.24809(14) 0.0225(7) Uani 1 1 d .
C10 C 0.5109(3) 0.1645(2) 0.26243(15) 0.0289(7) Uani 1 1 d .
H10 H 0.5268 0.1425 0.2987 0.035 Uiso 1 1 calc R
C11 C 0.4718(3) 0.1014(2) 0.22492(16) 0.0334(8) Uani 1 1 d .
H11 H 0.4606 0.0365 0.2354 0.040 Uiso 1 1 calc R
C12 C 0.4485(3) 0.1325(2) 0.17162(15) 0.0299(8) Uani 1 1 d .
C13 C 0.4627(3) 0.2266(2) 0.15557(14) 0.0260(7) Uani 1 1 d .
H13 H 0.4463 0.2469 0.1191 0.031 Uiso 1 1 calc R
C14 C 0.5019(3) 0.2925(2) 0.19382(13) 0.0224(7) Uani 1 1 d .
C15 C 0.5220(3) 0.3888(2) 0.17341(14) 0.0227(7) Uani 1 1 d .
H15 H 0.5123 0.4015 0.1355 0.027 Uiso 1 1 calc R
C16 C 0.5774(3) 0.5552(2) 0.18219(14) 0.0252(7) Uani 1 1 d .
H16 H 0.6671 0.5635 0.1881 0.030 Uiso 1 1 calc R
C17 C 0.5515(3) 0.5728(2) 0.12197(14) 0.0274(7) Uani 1 1 d .
H17A H 0.4651 0.5597 0.1142 0.033 Uiso 1 1 calc R
H17B H 0.6082 0.5284 0.0997 0.033 Uiso 1 1 calc R
C18 C 0.5710(4) 0.6783(3) 0.10701(15) 0.0357(9) Uani 1 1 d .
H18A H 0.6598 0.6888 0.1108 0.043 Uiso 1 1 calc R
H18B H 0.5483 0.6909 0.0685 0.043 Uiso 1 1 calc R
C19 C 0.4934(4) 0.7484(3) 0.14318(16) 0.0374(9) Uani 1 1 d .
H19A H 0.4044 0.7409 0.1375 0.045 Uiso 1 1 calc R
H19B H 0.5089 0.8155 0.1327 0.045 Uiso 1 1 calc R
C20 C 0.5230(3) 0.7316(2) 0.20352(14) 0.0302(8) Uani 1 1 d .
H20A H 0.4693 0.7774 0.2262 0.036 Uiso 1 1 calc R
H20B H 0.6106 0.7427 0.2101 0.036 Uiso 1 1 calc R
C21 C 0.5003(3) 0.6270(2) 0.21888(13) 0.0248(7) Uani 1 1 d .
H21 H 0.4106 0.6188 0.2132 0.030 Uiso 1 1 calc R
C22 C 0.5409(3) 0.6591(2) 0.31395(14) 0.0250(7) Uani 1 1 d .
H22 H 0.5321 0.7258 0.3042 0.030 Uiso 1 1 calc R
C23 C 0.5642(3) 0.6352(2) 0.37027(13) 0.0216(6) Uani 1 1 d .
C24 C 0.5719(3) 0.7133(2) 0.40666(14) 0.0238(7) Uani 1 1 d .
H24 H 0.5661 0.7780 0.3932 0.029 Uiso 1 1 calc R
C25 C 0.5878(3) 0.6949(2) 0.46114(14) 0.0252(7) Uani 1 1 d .
C26 C 0.6012(3) 0.6000(2) 0.48169(14) 0.0271(7) Uani 1 1 d .
H26 H 0.6142 0.5882 0.5195 0.033 Uiso 1 1 calc R
C27 C 0.5954(3) 0.5237(2) 0.44648(14) 0.0253(7) Uani 1 1 d .
H27 H 0.6070 0.4593 0.4603 0.030 Uiso 1 1 calc R
C28 C 0.5728(3) 0.5387(2) 0.39084(13) 0.0209(6) Uani 1 1 d .
Br1 Br 0.39955(4) 0.04252(3) 0.119844(17) 0.03988(10) Uani 1 1 d .
Br2 Br 0.59494(3) 0.79799(2) 0.511115(14) 0.03120(8) Uani 1 1 d .
Zn1 Zn 0.0000 0.0000 0.0000 0.02375(11) Uani 1 2 d S
N11 N 0.0280(3) -0.04370(18) 0.08450(12) 0.0278(6) Uani 1 1 d .
N12 N 0.0492(2) 0.02862(18) 0.12014(12) 0.0252(6) Uani 1 1 d .
N13 N 0.1412(3) 0.09651(19) 0.01686(12) 0.0281(6) Uani 1 1 d .
N14 N 0.1194(2) 0.15342(18) 0.06194(12) 0.0235(6) Uani 1 1 d .
N15 N -0.1284(2) 0.11405(19) 0.03466(12) 0.0256(6) Uani 1 1 d .
N16 N -0.0955(2) 0.15198(18) 0.08328(11) 0.0228(6) Uani 1 1 d .
C29 C 0.0367(4) -0.2229(2) 0.08829(18) 0.0463(11) Uani 1 1 d .
H29A H 0.0153 -0.2141 0.0498 0.069 Uiso 1 1 calc R
H29B H -0.0293 -0.2541 0.1077 0.069 Uiso 1 1 calc R
H29C H 0.1151 -0.2638 0.0912 0.069 Uiso 1 1 calc R
C30 C 0.0503(3) -0.1261(2) 0.11310(16) 0.0339(8) Uani 1 1 d .
C31 C 0.0853(4) -0.1060(3) 0.16601(17) 0.0419(10) Uani 1 1 d .
H31 H 0.1057 -0.1521 0.1942 0.050 Uiso 1 1 calc R
C32 C 0.0848(3) -0.0069(3) 0.16984(16) 0.0351(8) Uani 1 1 d .
C33 C 0.1112(5) 0.0557(3) 0.21624(18) 0.0505(12) Uani 1 1 d .
H33A H 0.1353 0.0150 0.2479 0.076 Uiso 1 1 calc R
H33B H 0.0367 0.0983 0.2254 0.076 Uiso 1 1 calc R
H33C H 0.1791 0.0950 0.2060 0.076 Uiso 1 1 calc R
C34 C 0.2758(4) 0.0976(3) -0.06543(18) 0.0459(11) Uani 1 1 d .
H34A H 0.2414 0.0356 -0.0715 0.069 Uiso 1 1 calc R
H34B H 0.3666 0.0872 -0.0641 0.069 Uiso 1 1 calc R
H34C H 0.2518 0.1426 -0.0953 0.069 Uiso 1 1 calc R
C35 C 0.2267(3) 0.1391(2) -0.01283(16) 0.0315(8) Uani 1 1 d .
C36 C 0.2572(3) 0.2231(2) 0.01338(16) 0.0342(8) Uani 1 1 d .
H36 H 0.3155 0.2660 0.0008 0.041 Uiso 1 1 calc R
C37 C 0.1874(3) 0.2317(2) 0.06041(15) 0.0271(7) Uani 1 1 d .
C38 C 0.1791(3) 0.3068(2) 0.10388(16) 0.0333(8) Uani 1 1 d .
H38A H 0.0944 0.3386 0.1057 0.050 Uiso 1 1 calc R
H38B H 0.2375 0.3552 0.0953 0.050 Uiso 1 1 calc R
H38C H 0.1999 0.2760 0.1391 0.050 Uiso 1 1 calc R
C39 C -0.3148(4) 0.1309(3) -0.02285(18) 0.0451(10) Uani 1 1 d .
H39A H -0.2634 0.0863 -0.0464 0.068 Uiso 1 1 calc R
H39B H -0.3393 0.1907 -0.0431 0.068 Uiso 1 1 calc R
H39C H -0.3893 0.1005 -0.0110 0.068 Uiso 1 1 calc R
C40 C -0.2428(3) 0.1539(2) 0.02581(15) 0.0287(7) Uani 1 1 d .
C41 C -0.2819(3) 0.2173(2) 0.06780(16) 0.0333(8) Uani 1 1 d .
H41 H -0.3597 0.2548 0.0706 0.040 Uiso 1 1 calc R
C42 C -0.1866(3) 0.2153(2) 0.10436(15) 0.0293(8) Uani 1 1 d .
C43 C -0.1761(3) 0.2658(3) 0.15711(18) 0.0445(11) Uani 1 1 d .
H43A H -0.1877 0.2205 0.1874 0.067 Uiso 1 1 calc R
H43B H -0.2399 0.3206 0.1594 0.067 Uiso 1 1 calc R
H43C H -0.0937 0.2896 0.1593 0.067 Uiso 1 1 calc R
C44 C 0.0294(3) 0.1291(2) 0.10277(14) 0.0220(6) Uani 1 1 d .
H44 H 0.0399 0.1702 0.1354 0.026 Uiso 1 1 calc R
Zn2 Zn 0.0000 0.0000 0.5000 0.02556(12) Uani 1 2 d S
N17 N 0.0308(3) 0.13095(18) 0.54148(12) 0.0270(6) Uani 1 1 d .
N18 N 0.0478(2) 0.21004(17) 0.50881(11) 0.0228(6) Uani 1 1 d .
N19 N -0.1283(2) 0.09253(18) 0.45053(13) 0.0285(6) Uani 1 1 d .
N20 N -0.0909(2) 0.18222(18) 0.43710(12) 0.0253(6) Uani 1 1 d .
N21 N 0.1406(2) 0.04487(17) 0.44268(12) 0.0271(6) Uani 1 1 d .
N22 N 0.1267(2) 0.13967(17) 0.42534(11) 0.0216(6) Uani 1 1 d .
C45 C 0.0417(4) 0.0942(3) 0.64067(17) 0.0444(10) Uani 1 1 d .
H45A H 0.0132 0.0325 0.6292 0.067 Uiso 1 1 calc R
H45B H -0.0182 0.1253 0.6669 0.067 Uiso 1 1 calc R
H45C H 0.1229 0.0822 0.6578 0.067 Uiso 1 1 calc R
C46 C 0.0526(3) 0.1591(2) 0.59195(15) 0.0302(8) Uani 1 1 d .
C47 C 0.0837(3) 0.2559(2) 0.59154(15) 0.0293(7) Uani 1 1 d .
H47 H 0.1034 0.2927 0.6222 0.035 Uiso 1 1 calc R
C48 C 0.0798(3) 0.2862(2) 0.53865(14) 0.0238(7) Uani 1 1 d .
C49 C 0.1004(3) 0.3810(2) 0.51223(15) 0.0286(7) Uani 1 1 d .
H49A H 0.1269 0.4254 0.5397 0.043 Uiso 1 1 calc R
H49B H 0.0229 0.4088 0.4959 0.043 Uiso 1 1 calc R
H49C H 0.1648 0.3712 0.4838 0.043 Uiso 1 1 calc R
C50 C -0.3195(3) 0.0097(3) 0.4387(2) 0.0458(11) Uani 1 1 d .
H50A H -0.2654 -0.0469 0.4505 0.069 Uiso 1 1 calc R
H50B H -0.3572 -0.0042 0.4039 0.069 Uiso 1 1 calc R
H50C H -0.3850 0.0245 0.4662 0.069 Uiso 1 1 calc R
C51 C -0.2797(3) 0.1842(3) 0.40717(17) 0.0370(9) Uani 1 1 d .
H51 H -0.3573 0.2034 0.3909 0.044 Uiso 1 1 calc R
C52 C -0.2443(3) 0.0949(2) 0.43168(16) 0.0327(8) Uani 1 1 d .
C53 C -0.1805(3) 0.2389(2) 0.41108(16) 0.0310(8) Uani 1 1 d .
C54 C -0.1632(3) 0.3397(3) 0.39223(19) 0.0424(10) Uani 1 1 d .
H54A H -0.1462 0.3793 0.4236 0.064 Uiso 1 1 calc R
H54B H -0.2389 0.3675 0.3744 0.064 Uiso 1 1 calc R
H54C H -0.0932 0.3384 0.3663 0.064 Uiso 1 1 calc R
C55 C 0.2820(4) -0.1001(3) 0.4206(2) 0.0520(12) Uani 1 1 d .
H55A H 0.2420 -0.1271 0.4528 0.078 Uiso 1 1 calc R
H55B H 0.3722 -0.1059 0.4253 0.078 Uiso 1 1 calc R
H55C H 0.2618 -0.1358 0.3881 0.078 Uiso 1 1 calc R
C56 C 0.2363(3) 0.0043(2) 0.41391(17) 0.0341(8) Uani 1 1 d .
C57 C 0.2836(3) 0.0725(2) 0.37810(16) 0.0347(8) Uani 1 1 d .
H57 H 0.3514 0.0614 0.3532 0.042 Uiso 1 1 calc R
C58 C 0.2122(3) 0.1585(2) 0.38640(14) 0.0259(7) Uani 1 1 d .
C59 C 0.2208(3) 0.2563(2) 0.36079(15) 0.0319(8) Uani 1 1 d .
H59A H 0.1425 0.2773 0.3429 0.048 Uiso 1 1 calc R
H59B H 0.2887 0.2527 0.3337 0.048 Uiso 1 1 calc R
H59C H 0.2369 0.3029 0.3890 0.048 Uiso 1 1 calc R
C60 C 0.0328(3) 0.2055(2) 0.45054(13) 0.0224(7) Uani 1 1 d .
H60 H 0.0432 0.2716 0.4353 0.027 Uiso 1 1 calc R
O3 O 0.4826(3) 0.38149(19) 0.03336(11) 0.0425(7) Uani 1 1 d .
O4 O 0.5414(4) 0.9192(3) 0.32410(17) 0.0763(11) Uani 1 1 d .
O5 O 0.3106(3) 0.5502(3) 0.02609(12) 0.0546(8) Uani 1 1 d .
O6 O 0.3132(4) 0.8971(3) 0.2772(2) 0.1016(16) Uani 1 1 d .
O7 O 0.7181(4) 0.9172(3) 0.2422(3) 0.1089(18) Uani 1 1 d .
H7 H 0.7563 0.8640 0.2334 0.163 Uiso 1 1 calc R
C61 C 0.7733(6) 0.9903(5) 0.2179(4) 0.112(3) Uani 1 1 d .
H61A H 0.7853 1.0402 0.2449 0.168 Uiso 1 1 calc R
H61B H 0.7207 1.0186 0.1886 0.168 Uiso 1 1 calc R
H61C H 0.8540 0.9654 0.2026 0.168 Uiso 1 1 calc R
O8 O 0.2011(3) 0.5740(2) 0.46381(12) 0.0520(8) Uani 1 1 d .
H9 H 0.1598 0.5453 0.4414 0.078 Uiso 1 1 calc R
C62 C 0.2567(4) 0.6476(3) 0.4375(2) 0.0565(13) Uani 1 1 d .
H63A H 0.1926 0.6959 0.4238 0.085 Uiso 1 1 calc R
H63B H 0.3076 0.6209 0.4068 0.085 Uiso 1 1 calc R
H63C H 0.3094 0.6783 0.4631 0.085 Uiso 1 1 calc R
O9A O 0.0959(6) 0.4955(5) -0.0183(3) 0.0242(13) Uiso 0.33 1 d P
O9B O 0.0948(6) 0.6122(5) -0.0329(3) 0.0271(14) Uiso 0.33 1 d P
O9C O -0.0252(10) 0.4154(7) 0.0054(4) 0.062(3) Uiso 0.33 1 d P

loop_
_atom_site_aniso_label
_atom_site_aniso_U_11
_atom_site_aniso_U_22
_atom_site_aniso_U_33
_atom_site_aniso_U_23
_atom_site_aniso_U_13
_atom_site_aniso_U_12
W1 0.01234(5) 0.01578(6) 0.01510(7) 0.00268(4) 0.00001(4) -0.00174(4)
C1 0.0181(12) 0.0212(13) 0.0166(16) 0.0039(11) 0.0012(11) -0.0054(12)
N1 0.0188(11) 0.0279(13) 0.0252(16) 0.0063(11) -0.0005(10) -0.0042(11)
C2 0.0176(13) 0.0338(16) 0.0266(19) 0.0064(14) -0.0026(12) -0.0029(13)
N2 0.0248(13) 0.062(2) 0.0260(18) 0.0085(15) 0.0022(12) -0.0069(15)
C3 0.0215(13) 0.0230(14) 0.031(2) 0.0008(13) 0.0011(13) -0.0005(13)
N3 0.0391(16) 0.0267(14) 0.052(2) -0.0018(14) -0.0020(15) -0.0087(14)
C4 0.0253(16) 0.0241(16) 0.070(3) -0.0007(17) -0.0112(17) -0.0015(15)
N4 0.0384(19) 0.0288(18) 0.147(5) -0.007(2) -0.026(2) 0.0080(17)
C5 0.0201(14) 0.049(2) 0.0223(19) 0.0020(16) 0.0018(13) -0.0051(15)
N5 0.0318(15) 0.090(3) 0.0254(19) -0.0024(18) -0.0042(13) -0.0117(18)
C6 0.0189(13) 0.0242(14) 0.0253(18) -0.0029(12) -0.0046(12) -0.0029(12)
N6 0.0366(15) 0.0243(13) 0.042(2) -0.0035(13) -0.0092(14) -0.0021(13)
C7 0.0185(13) 0.0212(13) 0.0215(19) -0.0002(12) 0.0009(11) -0.0047(12)
N7 0.0320(14) 0.0340(15) 0.0245(18) 0.0010(12) -0.0001(12) -0.0084(13)
C8 0.0197(13) 0.0258(14) 0.0174(17) 0.0082(12) -0.0045(12) -0.0024(13)
N8 0.0185(11) 0.0337(14) 0.0280(17) 0.0120(12) -0.0031(11) -0.0030(12)
Mn1 0.01532(18) 0.0200(2) 0.0193(3) 0.00617(17) -0.00151(17) -0.00295(18)
O1 0.0244(10) 0.0217(10) 0.0256(13) 0.0055(9) -0.0042(9) -0.0015(9)
O2 0.0226(10) 0.0206(10) 0.0229(12) 0.0068(9) -0.0037(9) -0.0039(9)
N9 0.0190(11) 0.0235(12) 0.0206(15) 0.0066(11) 0.0012(10) -0.0026(11)
N10 0.0234(12) 0.0220(12) 0.0197(15) 0.0074(10) -0.0012(10) -0.0019(11)
C9 0.0172(12) 0.0235(14) 0.0267(19) 0.0036(13) -0.0001(12) -0.0006(12)
C10 0.0314(16) 0.0256(15) 0.030(2) 0.0081(14) -0.0029(14) -0.0030(14)
C11 0.0346(17) 0.0233(15) 0.043(2) 0.0060(15) -0.0024(16) -0.0061(15)
C12 0.0279(15) 0.0270(15) 0.035(2) -0.0045(14) -0.0011(14) -0.0046(14)
C13 0.0232(14) 0.0296(16) 0.0251(19) 0.0007(14) -0.0008(13) -0.0019(14)
C14 0.0171(12) 0.0244(14) 0.0257(19) 0.0030(13) 0.0018(12) -0.0019(12)
C15 0.0190(13) 0.0261(15) 0.0228(18) 0.0054(13) -0.0001(12) -0.0007(13)
C16 0.0250(14) 0.0237(14) 0.0276(19) 0.0092(13) -0.0023(13) -0.0055(13)
C17 0.0283(15) 0.0295(16) 0.0248(19) 0.0079(14) -0.0009(13) -0.0067(14)
C18 0.047(2) 0.0351(18) 0.026(2) 0.0131(15) -0.0001(16) -0.0111(17)
C19 0.050(2) 0.0309(17) 0.031(2) 0.0135(15) -0.0032(17) -0.0044(17)
C20 0.0423(18) 0.0240(15) 0.025(2) 0.0103(13) -0.0040(15) -0.0054(15)
C21 0.0249(14) 0.0267(15) 0.0228(18) 0.0074(13) -0.0027(13) -0.0029(13)
C22 0.0246(14) 0.0239(14) 0.0264(19) 0.0065(13) 0.0003(13) -0.0033(13)
C23 0.0185(12) 0.0240(14) 0.0224(18) 0.0069(13) -0.0022(12) -0.0025(12)
C24 0.0213(13) 0.0219(14) 0.0282(19) 0.0042(13) -0.0006(13) -0.0020(13)
C25 0.0218(14) 0.0264(15) 0.0281(19) -0.0007(13) -0.0008(13) -0.0062(13)
C26 0.0273(15) 0.0330(16) 0.0221(18) 0.0056(14) -0.0058(13) -0.0089(14)
C27 0.0259(14) 0.0258(15) 0.0248(19) 0.0082(13) -0.0043(13) -0.0058(13)
C28 0.0161(12) 0.0250(14) 0.0216(17) 0.0064(12) -0.0007(11) -0.0036(12)
Br1 0.04158(19) 0.02896(17) 0.0494(3) -0.00921(16) -0.01042(17) -0.00174(16)
Br2 0.03526(17) 0.02979(16) 0.0293(2) -0.00229(14) -0.00229(14) -0.00674(14)
Zn1 0.0253(2) 0.0179(2) 0.0276(3) 0.0015(2) 0.0034(2) -0.0006(2)
N11 0.0351(14) 0.0186(12) 0.0293(17) 0.0029(11) 0.0036(12) -0.0011(12)
N12 0.0281(13) 0.0187(12) 0.0282(17) 0.0040(11) 0.0025(12) -0.0006(11)
N13 0.0287(13) 0.0238(12) 0.0318(18) -0.0024(12) 0.0096(12) -0.0040(12)
N14 0.0213(12) 0.0195(11) 0.0293(16) 0.0000(11) 0.0059(11) -0.0013(11)
N15 0.0259(13) 0.0232(12) 0.0269(17) -0.0006(11) 0.0015(11) 0.0018(11)
N16 0.0202(11) 0.0202(12) 0.0276(16) 0.0008(11) 0.0017(11) -0.0009(11)
C29 0.072(3) 0.0195(15) 0.047(3) 0.0067(16) -0.003(2) -0.0030(19)
C30 0.0422(19) 0.0217(15) 0.037(2) 0.0090(15) 0.0000(17) 0.0003(15)
C31 0.058(2) 0.0285(17) 0.038(3) 0.0128(16) -0.0079(19) -0.0028(18)
C32 0.0426(19) 0.0299(17) 0.033(2) 0.0076(15) -0.0022(16) -0.0035(16)
C33 0.080(3) 0.038(2) 0.034(3) 0.0090(18) -0.016(2) -0.009(2)
C34 0.049(2) 0.043(2) 0.047(3) -0.0090(19) 0.025(2) -0.0165(19)
C35 0.0296(16) 0.0292(16) 0.035(2) 0.0022(15) 0.0114(15) -0.0038(15)
C36 0.0335(17) 0.0317(17) 0.039(2) 0.0007(15) 0.0114(16) -0.0112(15)
C37 0.0221(14) 0.0220(14) 0.037(2) 0.0026(14) 0.0025(14) -0.0025(13)
C38 0.0324(17) 0.0280(16) 0.040(2) -0.0047(15) 0.0048(15) -0.0060(15)
C39 0.0367(19) 0.051(2) 0.045(3) -0.010(2) -0.0146(18) 0.0115(19)
C40 0.0259(15) 0.0281(16) 0.031(2) 0.0009(14) 0.0003(14) 0.0015(14)
C41 0.0226(15) 0.0298(17) 0.046(2) -0.0079(16) 0.0000(15) 0.0038(14)
C42 0.0205(14) 0.0262(15) 0.041(2) -0.0083(15) 0.0068(14) 0.0005(13)
C43 0.0258(16) 0.052(2) 0.055(3) -0.028(2) 0.0027(17) 0.0034(17)
C44 0.0193(13) 0.0184(13) 0.0278(19) 0.0026(12) 0.0039(12) 0.0005(12)
Zn2 0.0265(2) 0.0149(2) 0.0351(3) 0.0096(2) -0.0013(2) -0.0019(2)
N17 0.0351(14) 0.0191(12) 0.0269(17) 0.0114(11) -0.0032(12) -0.0032(12)
N18 0.0242(12) 0.0147(11) 0.0290(16) 0.0069(10) -0.0010(11) -0.0004(10)
N19 0.0265(13) 0.0173(12) 0.0421(19) 0.0115(12) -0.0047(12) -0.0052(11)
N20 0.0219(12) 0.0173(11) 0.0368(17) 0.0129(11) -0.0073(11) -0.0022(11)
N21 0.0271(13) 0.0140(11) 0.0392(18) 0.0069(11) 0.0025(12) 0.0023(11)
N22 0.0216(11) 0.0155(11) 0.0273(16) 0.0053(10) -0.0012(11) 0.0001(10)
C45 0.067(3) 0.0350(19) 0.032(2) 0.0108(17) -0.003(2) -0.006(2)
C46 0.0337(17) 0.0265(16) 0.030(2) 0.0083(14) -0.0016(15) 0.0011(15)
C47 0.0306(16) 0.0260(15) 0.030(2) -0.0010(14) -0.0001(14) 0.0016(14)
C48 0.0192(13) 0.0192(13) 0.033(2) 0.0003(13) 0.0031(13) 0.0008(12)
C49 0.0310(16) 0.0180(13) 0.037(2) 0.0013(13) 0.0034(15) -0.0025(13)
C50 0.0332(18) 0.0314(18) 0.075(3) 0.0126(19) -0.0108(19) -0.0127(16)
C51 0.0247(15) 0.0337(18) 0.053(3) 0.0144(17) -0.0118(16) -0.0043(15)
C52 0.0255(15) 0.0259(15) 0.047(2) 0.0111(15) -0.0073(15) -0.0054(14)
C53 0.0250(15) 0.0254(15) 0.042(2) 0.0127(15) -0.0057(15) -0.0010(14)
C54 0.0317(17) 0.0297(17) 0.066(3) 0.0269(18) -0.0131(18) -0.0030(16)
C55 0.054(2) 0.0252(17) 0.074(4) 0.0090(19) 0.024(2) 0.0053(19)
C56 0.0351(18) 0.0209(15) 0.045(2) 0.0048(15) 0.0070(17) 0.0012(15)
C57 0.0365(18) 0.0245(15) 0.042(2) 0.0026(15) 0.0109(16) -0.0006(15)
C58 0.0311(16) 0.0218(14) 0.0251(19) 0.0031(13) 0.0010(13) -0.0045(14)
C59 0.0403(18) 0.0248(15) 0.030(2) 0.0071(14) 0.0058(15) -0.0039(15)
C60 0.0218(13) 0.0152(12) 0.0301(19) 0.0074(12) -0.0030(12) -0.0021(12)
O3 0.0540(16) 0.0434(14) 0.0319(16) 0.0000(12) 0.0026(12) -0.0151(13)
O4 0.086(3) 0.062(2) 0.080(3) 0.015(2) -0.008(2) -0.008(2)
O5 0.0349(14) 0.099(3) 0.0294(17) -0.0020(16) 0.0029(12) -0.0054(16)
O6 0.082(3) 0.051(2) 0.174(5) 0.007(3) -0.008(3) -0.016(2)
O7 0.064(2) 0.0430(19) 0.215(6) 0.007(3) 0.029(3) 0.010(2)
C61 0.076(4) 0.076(4) 0.179(9) 0.031(5) 0.046(5) 0.011(4)
O8 0.0591(18) 0.0576(17) 0.0448(18) 0.0194(14) -0.0212(14) -0.0343(15)
C62 0.0340(19) 0.049(2) 0.088(4) 0.030(2) -0.010(2) -0.0149(19)

loop_
_atom_type_symbol
_atom_type_description
_atom_type_scat_dispersion_real
_atom_type_scat_dispersion_imag
_atom_type_scat_source
C C 0.0033 0.0016 'International Tables Vol C Tables 4.2.6.8 and 6.1.1.4'
H H 0.0000 0.0000 'International Tables Vol C Tables 4.2.6.8 and 6.1.1.4'
N N 0.0061 0.0033 'International Tables Vol C Tables 4.2.6.8 and 6.1.1.4'
O O 0.0106 0.0060 'International Tables Vol C Tables 4.2.6.8 and 6.1.1.4'
Mn Mn 0.3368 0.7283 'International Tables Vol C Tables 4.2.6.8 and 6.1.1.4'
Zn Zn 0.2839 1.4301 'International Tables Vol C Tables 4.2.6.8 and 6.1.1.4'
Br Br -0.2901 2.4595 'International Tables Vol C Tables 4.2.6.8 and 6.1.1.4'
W W -0.8490 6.8722 'International Tables Vol C Tables 4.2.6.8 and 6.1.1.4'

loop_
_geom_angle_atom_site_label_1
_geom_angle_atom_site_label_2
_geom_angle_atom_site_label_3
_geom_angle
_geom_angle_site_symmetry_1
_geom_angle_site_symmetry_3
C7 W1 C6 90.01(11) . .
C7 W1 C4 97.10(15) . .
C6 W1 C4 146.20(11) . .
C7 W1 C2 145.90(10) . .
C6 W1 C2 93.55(12) . .
C4 W1 C2 98.53(15) . .
C7 W1 C3 79.61(11) . .
C6 W1 C3 143.54(11) . .
C4 W1 C3 70.19(12) . .
C2 W1 C3 77.52(12) . .
C7 W1 C5 143.97(11) . .
C6 W1 C5 78.38(13) . .
C4 W1 C5 76.56(15) . .
C2 W1 C5 69.56(11) . .
C3 W1 C5 128.37(13) . .
C7 W1 C1 74.63(11) . .
C6 W1 C1 72.10(10) . .
C4 W1 C1 141.62(11) . .
C2 W1 C1 74.30(11) . .
C3 W1 C1 71.45(11) . .
C5 W1 C1 131.12(12) . .
C7 W1 C8 72.75(10) . .
C6 W1 C8 75.89(11) . .
C4 W1 C8 74.84(12) . .
C2 W1 C8 140.83(11) . .
C3 W1 C8 131.72(12) . .
C5 W1 C8 71.37(11) . .
C1 W1 C8 133.65(11) . .
N1 C1 W1 177.9(2) . .
C1 N1 Mn1 159.8(2) . .
N2 C2 W1 178.5(3) . .
N3 C3 W1 177.8(3) . .
N4 C4 W1 179.1(4) . .
N5 C5 W1 178.8(4) . .
N6 C6 W1 178.5(3) . .
N7 C7 W1 175.9(3) . .
N8 C8 W1 177.3(3) . .
C8 N8 Mn1 167.5(3) . 1_455
O2 Mn1 O1 93.35(9) . .
O2 Mn1 N9 174.89(9) . .
O1 Mn1 N9 91.59(10) . .
O2 Mn1 N10 92.62(10) . .
O1 Mn1 N10 173.69(10) . .
N9 Mn1 N10 82.49(11) . .
O2 Mn1 N1 96.18(9) . .
O1 Mn1 N1 90.77(9) . .
N9 Mn1 N1 85.09(10) . .
N10 Mn1 N1 86.55(10) . .
O2 Mn1 N8 90.88(9) . 1_655
O1 Mn1 N8 95.80(9) . 1_655
N9 Mn1 N8 87.29(10) . 1_655
N10 Mn1 N8 86.16(10) . 1_655
N1 Mn1 N8 170.07(9) . 1_655
C9 O1 Mn1 125.5(2) . .
C28 O2 Mn1 128.56(19) . .
C15 N9 C16 123.4(3) . .
C15 N9 Mn1 125.1(2) . .
C16 N9 Mn1 111.27(19) . .
C22 N10 C21 122.7(3) . .
C22 N10 Mn1 125.0(2) . .
C21 N10 Mn1 112.26(19) . .
O1 C9 C14 124.2(3) . .
O1 C9 C10 118.0(3) . .
C14 C9 C10 117.8(3) . .
C11 C10 C9 121.3(3) . .
C10 C11 C12 120.0(3) . .
C13 C12 C11 121.1(3) . .
C13 C12 Br1 119.7(3) . .
C11 C12 Br1 119.2(2) . .
C12 C13 C14 119.5(3) . .
C13 C14 C9 120.3(3) . .
C13 C14 C15 116.6(3) . .
C9 C14 C15 122.9(3) . .
N9 C15 C14 123.7(3) . .
N9 C16 C17 115.6(2) . .
N9 C16 C21 104.9(2) . .
C17 C16 C21 112.6(3) . .
C16 C17 C18 109.5(3) . .
C19 C18 C17 111.4(3) . .
C18 C19 C20 111.9(3) . .
C19 C20 C21 108.7(3) . .
N10 C21 C16 106.0(3) . .
N10 C21 C20 115.4(2) . .
C16 C21 C20 110.8(3) . .
N10 C22 C23 125.4(3) . .
C24 C23 C28 119.6(3) . .
C24 C23 C22 117.3(3) . .
C28 C23 C22 123.0(3) . .
C25 C24 C23 119.8(3) . .
C24 C25 C26 121.2(3) . .
C24 C25 Br2 120.8(2) . .
C26 C25 Br2 118.0(2) . .
C27 C26 C25 119.3(3) . .
C26 C27 C28 121.7(3) . .
O2 C28 C27 117.9(3) . .
O2 C28 C23 123.9(3) . .
C27 C28 C23 118.3(3) . .
N13 Zn1 N13 180.00(19) 2 .
N13 Zn1 N11 83.36(10) 2 2
N13 Zn1 N11 96.64(10) . 2
N13 Zn1 N11 96.64(10) 2 .
N13 Zn1 N11 83.36(10) . .
N11 Zn1 N11 180.00(14) 2 .
N13 Zn1 N15 84.80(10) 2 2
N13 Zn1 N15 95.20(10) . 2
N11 Zn1 N15 84.08(11) 2 2
N11 Zn1 N15 95.92(11) . 2
N13 Zn1 N15 95.20(10) 2 .
N13 Zn1 N15 84.80(10) . .
N11 Zn1 N15 95.92(11) 2 .
N11 Zn1 N15 84.08(11) . .
N15 Zn1 N15 180.0(2) 2 .
C30 N11 N12 105.0(3) . .
C30 N11 Zn1 137.8(2) . .
N12 N11 Zn1 116.20(19) . .
C32 N12 N11 112.1(3) . .
C32 N12 C44 128.1(3) . .
N11 N12 C44 119.7(3) . .
C35 N13 N14 105.2(2) . .
C35 N13 Zn1 135.5(2) . .
N14 N13 Zn1 115.50(18) . .
C37 N14 N13 111.9(3) . .
C37 N14 C44 128.0(3) . .
N13 N14 C44 120.1(2) . .
C40 N15 N16 104.9(3) . .
C40 N15 Zn1 138.0(2) . .
N16 N15 Zn1 116.60(19) . .
C42 N16 N15 112.3(3) . .
C42 N16 C44 128.4(3) . .
N15 N16 C44 119.0(3) . .
N11 C30 C31 110.2(3) . .
N11 C30 C29 121.5(3) . .
C31 C30 C29 128.3(3) . .
C32 C31 C30 107.2(3) . .
N12 C32 C31 105.4(3) . .
N12 C32 C33 123.2(3) . .
C31 C32 C33 131.3(4) . .
N13 C35 C36 109.9(3) . .
N13 C35 C34 121.4(3) . .
C36 C35 C34 128.7(3) . .
C37 C36 C35 107.2(3) . .
N14 C37 C36 105.8(3) . .
N14 C37 C38 123.0(3) . .
C36 C37 C38 131.3(3) . .
N15 C40 C41 110.6(3) . .
N15 C40 C39 122.5(3) . .
C41 C40 C39 126.9(3) . .
C42 C41 C40 107.1(3) . .
N16 C42 C41 105.2(3) . .
N16 C42 C43 123.4(3) . .
C41 C42 C43 131.3(3) . .
N14 C44 N16 110.5(3) . .
N14 C44 N12 112.0(3) . .
N16 C44 N12 111.3(2) . .
N17 Zn2 N17 180.00(14) 2_556 .
N17 Zn2 N19 85.04(10) 2_556 2_556
N17 Zn2 N19 94.96(10) . 2_556
N17 Zn2 N19 94.96(10) 2_556 .
N17 Zn2 N19 85.04(10) . .
N19 Zn2 N19 180.00(13) 2_556 .
N17 Zn2 N21 95.79(10) 2_556 .
N17 Zn2 N21 84.21(10) . .
N19 Zn2 N21 95.59(10) 2_556 .
N19 Zn2 N21 84.41(10) . .
N17 Zn2 N21 84.21(10) 2_556 2_556
N17 Zn2 N21 95.79(10) . 2_556
N19 Zn2 N21 84.41(10) 2_556 2_556
N19 Zn2 N21 95.59(10) . 2_556
N21 Zn2 N21 180.0 . 2_556
C46 N17 N18 105.1(2) . .
C46 N17 Zn2 138.3(2) . .
N18 N17 Zn2 116.1(2) . .
C48 N18 N17 111.4(3) . .
C48 N18 C60 128.0(2) . .
N17 N18 C60 120.6(2) . .
C52 N19 N20 104.3(3) . .
C52 N19 Zn2 139.6(2) . .
N20 N19 Zn2 115.78(18) . .
C53 N20 N19 112.3(2) . .
C53 N20 C60 127.9(2) . .
N19 N20 C60 119.9(2) . .
C56 N21 N22 105.2(3) . .
C56 N21 Zn2 138.2(2) . .
N22 N21 Zn2 116.3(2) . .
C58 N22 N21 111.9(3) . .
C58 N22 C60 128.7(2) . .
N21 N22 C60 119.3(2) . .
N17 C46 C47 110.4(3) . .
N17 C46 C45 122.5(3) . .
C47 C46 C45 127.1(3) . .
C48 C47 C46 106.4(3) . .
C47 C48 N18 106.7(3) . .
C47 C48 C49 132.1(3) . .
N18 C48 C49 121.2(3) . .
C53 C51 C52 106.6(3) . .
N19 C52 C51 110.9(3) . .
N19 C52 C50 121.1(3) . .
C51 C52 C50 128.0(3) . .
N20 C53 C51 106.0(3) . .
N20 C53 C54 122.8(3) . .
C51 C53 C54 131.3(3) . .
N21 C56 C57 110.6(3) . .
N21 C56 C55 122.2(3) . .
C57 C56 C55 127.3(4) . .
C58 C57 C56 106.3(3) . .
N22 C58 C57 106.0(3) . .
N22 C58 C59 123.7(3) . .
C57 C58 C59 130.4(3) . .
N22 C60 N18 111.9(2) . .
N22 C60 N20 111.6(2) . .
N18 C60 N20 111.3(3) . .
O9C O9A O9B 40.8(5) 2_565 .
O9C O9B O9A 58.6(7) 2_565 .
O9B O9C O9A 80.7(8) 2_565 2_565

loop_
_geom_bond_atom_site_label_1
_geom_bond_atom_site_label_2
_geom_bond_distance
_geom_bond_site_symmetry_2
W1 C7 2.154(3) .
W1 C6 2.160(3) .
W1 C4 2.162(4) .
W1 C2 2.166(3) .
W1 C3 2.171(3) .
W1 C5 2.172(3) .
W1 C1 2.179(3) .
W1 C8 2.179(3) .
C1 N1 1.149(4) .
N1 Mn1 2.341(2) .
C2 N2 1.153(4) .
C3 N3 1.146(4) .
C4 N4 1.137(5) .
C5 N5 1.149(4) .
C6 N6 1.148(4) .
C7 N7 1.152(4) .
C8 N8 1.146(4) .
N8 Mn1 2.355(2) 1_455
Mn1 O2 1.864(2) .
Mn1 O1 1.884(2) .
Mn1 N9 1.988(3) .
Mn1 N10 1.995(3) .
Mn1 N8 2.355(2) 1_655
O1 C9 1.320(4) .
O2 C28 1.323(4) .
N9 C15 1.286(4) .
N9 C16 1.491(4) .
N10 C22 1.287(4) .
N10 C21 1.481(4) .
C9 C14 1.417(5) .
C9 C10 1.419(4) .
C10 C11 1.373(5) .
C11 C12 1.391(5) .
C12 C13 1.380(4) .
C12 Br1 1.903(3) .
C13 C14 1.412(4) .
C14 C15 1.454(4) .
C16 C17 1.520(5) .
C16 C21 1.530(5) .
C17 C18 1.537(4) .
C18 C19 1.510(6) .
C19 C20 1.530(5) .
C20 C21 1.533(4) .
C22 C23 1.437(5) .
C23 C24 1.419(4) .
C23 C28 1.420(4) .
C24 C25 1.368(5) .
C25 C26 1.401(4) .
C25 Br2 1.899(3) .
C26 C27 1.379(4) .
C27 C28 1.400(5) .
Zn1 N13 2.166(2) 2
Zn1 N13 2.166(2) .
Zn1 N11 2.170(3) 2
Zn1 N11 2.170(3) .
Zn1 N15 2.178(3) 2
Zn1 N15 2.178(3) .
N11 C30 1.339(4) .
N11 N12 1.374(4) .
N12 C32 1.358(5) .
N12 C44 1.450(4) .
N13 C35 1.341(4) .
N13 N14 1.370(4) .
N14 C37 1.364(3) .
N14 C44 1.442(4) .
N15 C40 1.330(4) .
N15 N16 1.373(4) .
N16 C42 1.358(4) .
N16 C44 1.448(4) .
C29 C30 1.499(5) .
C30 C31 1.395(5) .
C31 C32 1.378(5) .
C32 C33 1.484(5) .
C34 C35 1.488(5) .
C35 C36 1.404(5) .
C36 C37 1.368(5) .
C37 C38 1.494(5) .
C39 C40 1.489(5) .
C40 C41 1.396(5) .
C41 C42 1.376(5) .
C42 C43 1.488(5) .
Zn2 N17 2.145(3) 2_556
Zn2 N17 2.145(3) .
Zn2 N19 2.178(3) 2_556
Zn2 N19 2.178(3) .
Zn2 N21 2.180(3) .
Zn2 N21 2.180(3) 2_556
N17 C46 1.332(4) .
N17 N18 1.374(3) .
N18 C48 1.364(4) .
N18 C60 1.443(4) .
N19 C52 1.342(4) .
N19 N20 1.376(3) .
N20 C53 1.355(4) .
N20 C60 1.449(3) .
N21 C56 1.328(5) .
N21 N22 1.373(3) .
N22 C58 1.357(4) .
N22 C60 1.439(4) .
C45 C46 1.497(5) .
C46 C47 1.413(4) .
C47 C48 1.358(5) .
C48 C49 1.492(4) .
C50 C52 1.500(4) .
C51 C53 1.374(4) .
C51 C52 1.394(5) .
C53 C54 1.493(4) .
C55 C56 1.496(5) .
C56 C57 1.407(5) .
C57 C58 1.376(5) .
C58 C59 1.498(4) .
O7 C61 1.350(7) .
O8 C62 1.379(4) .
O9A O9C 1.429(12) 2_565
O9A O9B 1.653(9) .
O9B O9C 1.094(11) 2_565
O9C O9B 1.094(11) 2_565
O9C O9A 1.429(12) 2_565
